data_2211287
loop_
_publ_author_name
'Li-Rong Wen'
'Jian-Xia Zhou'
'En-Tao Sun'

_publ_section_title
;
 3,3'-(Butane-1,4-diyldithio)bis(5-phenyl-1,2,4-triazine)
;
_journal_coeditor_code BI2083
_journal_issue 12
_journal_name_full 'Acta Crystallographica Section E'
_journal_page_first o5399
_journal_page_last o5400
_journal_paper_doi 10.1107/S1600536806045338
_journal_volume 62
_journal_year 2006
_chemical_formula_iupac 'C22 H20 N6 S2'
_chemical_formula_moiety 'C22 H20 N6 S2'
_chemical_formula_sum 'C22 H20 N6 S2'
_chemical_formula_weight 432.56
_chemical_name_systematic
;
3,3'-(Butane-1,4-diyldithio)bis(5-phenyl-1,2,4-triazine)
;
_space_group_IT_number 14
_symmetry_cell_setting monoclinic
_symmetry_space_group_name_Hall '-P 2ybc'
_symmetry_space_group_name_H-M 'P 1 21/c 1'
_atom_sites_solution_hydrogens geom
_atom_sites_solution_primary direct
_atom_sites_solution_secondary difmap
_cell_angle_alpha 90.00
_cell_angle_beta 113.553(8)
_cell_angle_gamma 90.00
_cell_formula_units_Z 2
_cell_length_a 10.323(5)
_cell_length_b 11.434(6)
_cell_length_c 9.562(5)
_cell_measurement_reflns_used 1562
_cell_measurement_temperature 294(2)
_cell_measurement_theta_max 26.48
_cell_measurement_theta_min 2.79
_cell_volume 1034.6(9)
_computing_cell_refinement 'SAINT (Bruker, 1999)'
_computing_data_collection 'SMART (Bruker, 1998)'
_computing_data_reduction SAINT
_computing_molecular_graphics 'SHELXTL (Bruker, 1999)'
_computing_publication_material SHELXTL
_computing_structure_refinement 'SHELXL97 (Sheldrick, 1997)'
_computing_structure_solution 'SHELXS97 (Sheldrick, 1997)'
_diffrn_ambient_temperature 294(2)
_diffrn_measured_fraction_theta_full 0.995
_diffrn_measured_fraction_theta_max 0.995
_diffrn_measurement_device_type 'Bruker APEX-II CCD'
_diffrn_measurement_method '\f and \w'
_diffrn_radiation_monochromator graphite
_diffrn_radiation_source 'fine-focus sealed tube'
_diffrn_radiation_type MoK\a
_diffrn_radiation_wavelength 0.71073
_diffrn_reflns_av_R_equivalents 0.0340
_diffrn_reflns_av_sigmaI/netI 0.0389
_diffrn_reflns_limit_h_max 12
_diffrn_reflns_limit_h_min -12
_diffrn_reflns_limit_k_max 8
_diffrn_reflns_limit_k_min -14
_diffrn_reflns_limit_l_max 12
_diffrn_reflns_limit_l_min -12
_diffrn_reflns_number 5764
_diffrn_reflns_theta_full 26.62
_diffrn_reflns_theta_max 26.62
_diffrn_reflns_theta_min 2.15
_diffrn_standards_number 0
_exptl_absorpt_coefficient_mu 0.280
_exptl_absorpt_correction_T_max 0.978
_exptl_absorpt_correction_T_min 0.916
_exptl_absorpt_correction_type multi-scan
_exptl_absorpt_process_details '(SADABS; Sheldrick, 1996)'
_exptl_crystal_colour colourless
_exptl_crystal_density_diffrn 1.389
_exptl_crystal_density_method 'not measured'
_exptl_crystal_description block
_exptl_crystal_F_000 452
_exptl_crystal_size_max 0.32
_exptl_crystal_size_mid 0.16
_exptl_crystal_size_min 0.08
_refine_diff_density_max 0.316
_refine_diff_density_min -0.196
_refine_ls_extinction_method none
_refine_ls_goodness_of_fit_ref 1.032
_refine_ls_hydrogen_treatment constr
_refine_ls_matrix_type full
_refine_ls_number_parameters 136
_refine_ls_number_reflns 2153
_refine_ls_number_restraints 0
_refine_ls_restrained_S_all 1.032
_refine_ls_R_factor_all 0.0778
_refine_ls_R_factor_gt 0.0426
_refine_ls_shift/su_max 0.001
_refine_ls_shift/su_mean 0.000
_refine_ls_structure_factor_coef Fsqd
_refine_ls_weighting_details 'calc w=1/[\s^2^(Fo^2^)+(0.0612P)^2^+0.2027P] where P=(Fo^2^+2Fc^2^)/3'
_refine_ls_weighting_scheme calc
_refine_ls_wR_factor_gt 0.1060
_refine_ls_wR_factor_ref 0.1255
_reflns_number_gt 1434
_reflns_number_total 2153
_reflns_threshold_expression I>2\s(I)
_cod_data_source_file bi2083.cif
_cod_data_source_block I
_cod_original_sg_symbol_H-M 'P 21/c'
_cod_database_code 2211287
_cod_database_fobs_code 2211287

loop_
_symmetry_equiv_pos_as_xyz
'x, y, z'
'-x, y+1/2, -z+1/2'
'-x, -y, -z'
'x, -y-1/2, z-1/2'

loop_
_atom_site_type_symbol
_atom_site_label
_atom_site_fract_x
_atom_site_fract_y
_atom_site_fract_z
_atom_site_U_iso_or_equiv
_atom_site_adp_type
_atom_site_calc_flag
_atom_site_refinement_flags
_atom_site_occupancy
S S1 0.62874(7) 0.43165(5) 0.23737(7) 0.0500(2) Uani d . 1
N N1 0.73106(17) 0.46983(15) 0.03468(18) 0.0366(4) Uani d . 1
N N2 0.6841(2) 0.64002(16) 0.1511(2) 0.0492(5) Uani d . 1
N N3 0.7200(2) 0.70811(16) 0.0582(2) 0.0562(6) Uani d . 1
C C1 0.8206(2) 0.36087(19) -0.1727(2) 0.0428(6) Uani d . 1
H H1 0.7803 0.3158 -0.1196 0.051 Uiso calc R 1
C C2 0.8724(2) 0.3071(2) -0.2679(3) 0.0507(6) Uani d . 1
H H2 0.8670 0.2262 -0.2793 0.061 Uiso calc R 1
C C3 0.9325(2) 0.3731(2) -0.3466(2) 0.0490(6) Uani d . 1
H H3 0.9678 0.3370 -0.4113 0.059 Uiso calc R 1
C C4 0.9403(2) 0.4913(2) -0.3298(3) 0.0518(6) Uani d . 1
H H4 0.9815 0.5355 -0.3827 0.062 Uiso calc R 1
C C5 0.8878(2) 0.5465(2) -0.2350(2) 0.0456(6) Uani d . 1
H H5 0.8928 0.6274 -0.2251 0.055 Uiso calc R 1
C C6 0.8273(2) 0.48061(18) -0.1543(2) 0.0330(5) Uani d . 1
C C7 0.7710(2) 0.53748(18) -0.0521(2) 0.0351(5) Uani d . 1
C C8 0.7585(3) 0.65854(19) -0.0425(3) 0.0496(6) Uani d . 1
H H8 0.7784 0.7059 -0.1105 0.059 Uiso calc R 1
C C9 0.6857(2) 0.52553(19) 0.1300(2) 0.0372(5) Uani d . 1
C C10 0.5766(2) 0.5314(2) 0.3512(2) 0.0431(6) Uani d . 1
H H10A 0.6566 0.5788 0.4142 0.052 Uiso calc R 1
H H10B 0.5027 0.5831 0.2857 0.052 Uiso calc R 1
C C11 0.5232(2) 0.46043(19) 0.4507(2) 0.0420(5) Uani d . 1
H H11A 0.5976 0.4088 0.5154 0.050 Uiso calc R 1
H H11B 0.4442 0.4125 0.3869 0.050 Uiso calc R 1

loop_
_atom_site_aniso_label
_atom_site_aniso_U_11
_atom_site_aniso_U_22
_atom_site_aniso_U_33
_atom_site_aniso_U_12
_atom_site_aniso_U_13
_atom_site_aniso_U_23
S1 0.0746(5) 0.0446(4) 0.0525(4) 0.0074(3) 0.0483(3) 0.0041(3)
N1 0.0468(11) 0.0370(9) 0.0357(9) 0.0023(8) 0.0268(9) 0.0015(8)
N2 0.0710(14) 0.0407(11) 0.0495(12) 0.0010(10) 0.0384(11) -0.0051(9)
N3 0.0873(16) 0.0379(10) 0.0611(13) -0.0035(11) 0.0483(12) -0.0062(10)
C1 0.0569(15) 0.0386(13) 0.0462(13) 0.0032(11) 0.0347(12) 0.0037(10)
C2 0.0679(17) 0.0394(13) 0.0581(15) 0.0058(12) 0.0391(14) -0.0031(11)
C3 0.0573(15) 0.0561(15) 0.0479(14) 0.0048(12) 0.0360(12) -0.0064(11)
C4 0.0649(16) 0.0599(16) 0.0477(14) -0.0077(13) 0.0405(13) 0.0007(12)
C5 0.0621(15) 0.0407(13) 0.0470(13) -0.0071(11) 0.0356(12) -0.0024(10)
C6 0.0360(12) 0.0380(12) 0.0283(10) 0.0003(9) 0.0164(9) 0.0006(8)
C7 0.0405(12) 0.0378(11) 0.0319(11) -0.0003(10) 0.0196(10) -0.0003(9)
C8 0.0755(17) 0.0356(12) 0.0534(14) -0.0004(12) 0.0424(13) 0.0010(11)
C9 0.0410(12) 0.0441(12) 0.0317(11) 0.0039(10) 0.0201(10) -0.0008(9)
C10 0.0522(14) 0.0518(13) 0.0381(12) 0.0039(11) 0.0314(11) -0.0043(10)
C11 0.0474(13) 0.0525(13) 0.0352(12) 0.0053(11) 0.0261(10) 0.0011(10)

loop_
_atom_type_symbol
_atom_type_description
_atom_type_scat_dispersion_real
_atom_type_scat_dispersion_imag
_atom_type_scat_source
C C 0.0033 0.0016 'International Tables Vol C Tables 4.2.6.8 and 6.1.1.4'
H H 0.0000 0.0000 'International Tables Vol C Tables 4.2.6.8 and 6.1.1.4'
N N 0.0061 0.0033 'International Tables Vol C Tables 4.2.6.8 and 6.1.1.4'
S S 0.1246 0.1234 'International Tables Vol C Tables 4.2.6.8 and 6.1.1.4'

loop_
_geom_angle_atom_site_label_1
_geom_angle_atom_site_label_2
_geom_angle_atom_site_label_3
_geom_angle_site_symmetry_1
_geom_angle_site_symmetry_3
_geom_angle
C9 S1 C10 . . 102.64(11)
C7 N1 C9 . . 115.60(18)
C9 N2 N3 . . 116.69(17)
C8 N3 N2 . . 118.81(19)
C2 C1 C6 . . 121.10(19)
C2 C1 H1 . . 119.5
C6 C1 H1 . . 119.5
C1 C2 C3 . . 119.8(2)
C1 C2 H2 . . 120.1
C3 C2 H2 . . 120.1
C4 C3 C2 . . 119.9(2)
C4 C3 H3 . . 120.0
C2 C3 H3 . . 120.0
C3 C4 C5 . . 120.8(2)
C3 C4 H4 . . 119.6
C5 C4 H4 . . 119.6
C4 C5 C6 . . 119.9(2)
C4 C5 H5 . . 120.1
C6 C5 H5 . . 120.1
C1 C6 C5 . . 118.52(18)
C1 C6 C7 . . 120.64(17)
C5 C6 C7 . . 120.84(19)
N1 C7 C8 . . 118.75(18)
N1 C7 C6 . . 117.73(18)
C8 C7 C6 . . 123.52(18)
N3 C8 C7 . . 122.7(2)
N3 C8 H8 . . 118.6
C7 C8 H8 . . 118.6
N2 C9 N1 . . 126.99(19)
N2 C9 S1 . . 119.41(15)
N1 C9 S1 . . 113.58(16)
C11 C10 S1 . . 108.19(16)
C11 C10 H10A . . 110.1
S1 C10 H10A . . 110.1
C11 C10 H10B . . 110.1
S1 C10 H10B . . 110.1
H10A C10 H10B . . 108.4
C10 C11 C11 . 3_666 110.9(2)
C10 C11 H11A . . 109.5
C11 C11 H11A 3_666 . 109.5
C10 C11 H11B . . 109.5
C11 C11 H11B 3_666 . 109.5
H11A C11 H11B . . 108.1

loop_
_geom_bond_atom_site_label_1
_geom_bond_atom_site_label_2
_geom_bond_site_symmetry_2
_geom_bond_distance
S1 C9 . 1.742(2)
S1 C10 . 1.802(2)
N1 C7 . 1.315(2)
N1 C9 . 1.340(2)
N2 C9 . 1.326(3)
N2 N3 . 1.340(2)
N3 C8 . 1.308(3)
C1 C2 . 1.373(3)
C1 C6 . 1.379(3)
C1 H1 . 0.930
C2 C3 . 1.376(3)
C2 H2 . 0.930
C3 C4 . 1.359(4)
C3 H3 . 0.930
C4 C5 . 1.380(3)
C4 H4 . 0.930
C5 C6 . 1.392(3)
C5 H5 . 0.930
C6 C7 . 1.473(3)
C7 C8 . 1.397(3)
C8 H8 . 0.930
C10 C11 . 1.512(3)
C10 H10A . 0.970
C10 H10B . 0.970
C11 C11 3_666 1.516(4)
C11 H11A . 0.970
C11 H11B . 0.970

loop_
_geom_torsion_atom_site_label_1
_geom_torsion_atom_site_label_2
_geom_torsion_atom_site_label_3
_geom_torsion_atom_site_label_4
_geom_torsion_site_symmetry_4
_geom_torsion
C9 N2 N3 C8 . -2.3(3)
C6 C1 C2 C3 . 0.1(4)
C1 C2 C3 C4 . 0.0(4)
C2 C3 C4 C5 . -0.4(4)
C3 C4 C5 C6 . 0.6(4)
C2 C1 C6 C5 . 0.1(3)
C2 C1 C6 C7 . 179.8(2)
C4 C5 C6 C1 . -0.5(3)
C4 C5 C6 C7 . 179.8(2)
C9 N1 C7 C8 . -2.2(3)
C9 N1 C7 C6 . 177.52(17)
C1 C6 C7 N1 . 8.4(3)
C5 C6 C7 N1 . -171.90(19)
C1 C6 C7 C8 . -171.8(2)
C5 C6 C7 C8 . 7.8(3)
N2 N3 C8 C7 . -3.4(4)
N1 C7 C8 N3 . 5.9(4)
C6 C7 C8 N3 . -173.8(2)
N3 N2 C9 N1 . 6.3(3)
N3 N2 C9 S1 . -175.63(16)
C7 N1 C9 N2 . -3.9(3)
C7 N1 C9 S1 . 177.98(15)
C10 S1 C9 N2 . 1.5(2)
C10 S1 C9 N1 . 179.81(16)
C9 S1 C10 C11 . 179.65(16)
S1 C10 C11 C11 3_666 -179.7(2)
